data_9014703
loop_
_publ_author_name
'Fernandez, H.'
'Gasperin, M.'
'Freymann, R.'

_publ_section_title
;
 Cristallochimie - etude structurale, chimique et par spectrographie
 infrarouge du complexe par transfert de charge (S8)3 (S4 (N H)4)
 _cod_database_code 1001851
;
_journal_name_full 'Comptes Rendus Hebdomadaires des Seances de l'Academie des Sciences'
_journal_page_first 1393
_journal_page_last 1396
_journal_volume 292
_journal_year 1981
_chemical_formula_sum 'N S7'
_space_group_IT_number 13
_symmetry_space_group_name_Hall '-P 2yac'
_symmetry_space_group_name_H-M 'P 1 2/n 1'
_cell_angle_alpha 90
_cell_angle_beta 112.49
_cell_angle_gamma 90
_cell_length_a 8.440
_cell_length_b 13.034
_cell_length_c 8.203
_cell_formula_units_Z 4
_cell_volume 833.757
_database_code_amcsd 0012296
_exptl_crystal_density_diffrn 1.900
_cod_duplicate_entry 1001851
_cod_depositor_comments
;

2024-05-21
Z value and formula fixed to values more according to usual
chemical conventions.                 miguel
;
_cod_original_formula_sum '(S.875 N.125)'
_cod_database_code 9014703
_amcsd_formula_title 'H4 N4 S28'

loop_
_space_group_symop_operation_xyz
x,y,z
1/2-x,y,1/2-z
1/2+x,-y,1/2+z
-x,-y,-z

loop_
_atom_site_label
_atom_site_fract_x
_atom_site_fract_y
_atom_site_fract_z
_atom_site_occupancy
S1 0.45770 0.89350 0.15040 0.87500
N1 0.45770 0.89350 0.15040 0.12500
S2 0.11930 0.79760 0.19920 0.87500
N2 0.11930 0.79760 0.19920 0.12500
S3 -0.02240 0.03080 0.22030 0.87500
N3 -0.02240 0.03080 0.22030 0.12500
S4 0.31930 0.12710 0.17020 0.87500
N4 0.31930 0.12710 0.17020 0.12500
S5 0.84010 0.57930 0.02920 0.87500
N5 0.84010 0.57930 0.02920 0.12500
S6 0.71300 0.44300 -0.03220 0.87500
N6 0.71300 0.44300 -0.03220 0.12500
S7 0.82390 0.34580 0.17570 0.87500
N7 0.82390 0.34580 0.17570 0.12500
S8 0.69960 0.67690 0.11560 0.87500
N8 0.69960 0.67690 0.11560 0.12500

loop_
_cod_related_entry_id
_cod_related_entry_database
_cod_related_entry_code
1 AMCSD 0012296
